data_1504492
loop_
_publ_author_name
'Chen, Nan'
'Carri\`ere, Marjolaine B'
'Laufer, Radoslaw S.'
'Taylor, Nicholas J.'
'Dmitrienko, Gary I.'

_publ_section_title
;
 A biogenetically-inspired synthesis of a ring-D model of kinamycin F:
 insights into the conformation of ring D.
;
_journal_issue 3
_journal_name_full 'Organic letters'
_journal_page_first 381
_journal_page_last 384
_journal_paper_doi 10.1021/ol702650u
_journal_volume 10
_journal_year 2008
_chemical_formula_sum 'C19 H24 O5'
_chemical_formula_weight 332.38
_chemical_name_systematic
; 
 ? 
;
_space_group_IT_number 2
_symmetry_cell_setting triclinic
_symmetry_space_group_name_Hall '-P 1'
_symmetry_space_group_name_H-M 'P -1'
_atom_sites_solution_hydrogens geom
_atom_sites_solution_primary direct
_atom_sites_solution_secondary difmap
_audit_creation_method SHELXL-97
_cell_angle_alpha 110.302(2)
_cell_angle_beta 97.268(2)
_cell_angle_gamma 106.443(2)
_cell_formula_units_Z 2
_cell_length_a 9.2389(8)
_cell_length_b 10.0480(9)
_cell_length_c 10.7755(9)
_cell_measurement_temperature 200(2)
_cell_volume 871.27(13)
_computing_structure_refinement 'SHELXL-97 (Sheldrick, 1997)'
_computing_structure_solution 'SHELXS-97 (Sheldrick, 1990)'
_diffrn_ambient_temperature 200(2)
_diffrn_measured_fraction_theta_full 0.999
_diffrn_measured_fraction_theta_max 0.999
_diffrn_radiation_monochromator graphite
_diffrn_radiation_source 'fine-focus sealed tube'
_diffrn_radiation_type MoK\a
_diffrn_radiation_wavelength 0.71073
_diffrn_reflns_av_R_equivalents 0.0351
_diffrn_reflns_av_sigmaI/netI 0.0329
_diffrn_reflns_limit_h_max 12
_diffrn_reflns_limit_h_min -12
_diffrn_reflns_limit_k_max 13
_diffrn_reflns_limit_k_min -13
_diffrn_reflns_limit_l_max 14
_diffrn_reflns_limit_l_min -14
_diffrn_reflns_number 9304
_diffrn_reflns_theta_full 27.88
_diffrn_reflns_theta_max 27.88
_diffrn_reflns_theta_min 2.08
_exptl_absorpt_coefficient_mu 0.091
_exptl_absorpt_correction_type none
_exptl_crystal_colour Colourless
_exptl_crystal_density_diffrn 1.267
_exptl_crystal_density_method 'not measured'
_exptl_crystal_description 'Tabular plate fragment'
_exptl_crystal_F_000 356
_exptl_crystal_size_max 0.38
_exptl_crystal_size_mid 0.28
_exptl_crystal_size_min 0.20
_refine_diff_density_max 0.337
_refine_diff_density_min -0.205
_refine_diff_density_rms 0.037
_refine_ls_extinction_coef 0.027(3)
_refine_ls_extinction_expression Fc^*^=kFc[1+0.001xFc^2^\l^3^/sin(2\q)]^-1/4^
_refine_ls_extinction_method SHELXL
_refine_ls_goodness_of_fit_ref 1.164
_refine_ls_hydrogen_treatment constr
_refine_ls_matrix_type full
_refine_ls_number_parameters 223
_refine_ls_number_reflns 4163
_refine_ls_number_restraints 0
_refine_ls_restrained_S_all 1.164
_refine_ls_R_factor_all 0.0490
_refine_ls_R_factor_gt 0.0426
_refine_ls_shift/su_max 0.000
_refine_ls_shift/su_mean 0.000
_refine_ls_structure_factor_coef Fsqd
_refine_ls_weighting_details 'calc w=1/[\s^2^(Fo^2^)+(0.0252P)^2^+0.1908P] where P=(Fo^2^+2Fc^2^)/3'
_refine_ls_weighting_scheme calc
_refine_ls_wR_factor_gt 0.0963
_refine_ls_wR_factor_ref 0.0986
_reflns_number_gt 3497
_reflns_number_total 4163
_reflns_threshold_expression >2sigma(I)
_cod_data_source_file ol702650u-file002.cif
_cod_data_source_block gd1249m
_cod_depositor_comments
;
The following automatic conversions were performed:

'_symmetry_cell_setting' value 'Triclinic' changed to 'triclinic'
according to /home/saulius/struct/CIF-dictionaries/cif_core.dic
dictionary named 'cif_core.dic' version 2.4.1 from
2010-06-29.

'_exptl_absorpt_correction_type' value 'None' changed to
'none' according to
/home/saulius/struct/CIF-dictionaries/cif_core.dic dictionary named
'cif_core.dic' version 2.4.1 from 2010-06-29.

Automatic conversion script
Id: cif_fix_values 1715 2011-07-08 13:25:40Z adriana 
;
_cod_original_sg_symbol_H-M P-1
_cod_database_code 1504492

loop_
_symmetry_equiv_pos_as_xyz
'x, y, z'
'-x, -y, -z'

loop_
_atom_site_label
_atom_site_type_symbol
_atom_site_fract_x
_atom_site_fract_y
_atom_site_fract_z
_atom_site_U_iso_or_equiv
_atom_site_adp_type
_atom_site_occupancy
_atom_site_symmetry_multiplicity
_atom_site_calc_flag
_atom_site_refinement_flags
C1 C 0.51549(14) 0.30085(14) 0.33802(12) 0.0315(3) Uani 1 1 d .
H1 H 0.6013 0.4011 0.3896 0.038 Uiso 1 1 calc R
C2 C 0.53741(14) 0.19420(14) 0.40202(13) 0.0334(3) Uani 1 1 d .
C3 C 0.45247(14) 0.17893(14) 0.50489(12) 0.0326(3) Uani 1 1 d .
H3 H 0.5049 0.1564 0.5783 0.039 Uiso 1 1 calc R
C4 C 0.34601(13) 0.26583(13) 0.54396(12) 0.0299(2) Uani 1 1 d .
H4 H 0.4047 0.3604 0.6276 0.036 Uiso 1 1 calc R
C4A C 0.28133(13) 0.30905(13) 0.43407(12) 0.0300(2) Uani 1 1 d .
C5 C 0.14310(14) 0.33964(14) 0.43359(13) 0.0355(3) Uani 1 1 d .
H5 H 0.0873 0.3271 0.4994 0.043 Uiso 1 1 calc R
C6 C 0.08630(15) 0.38777(16) 0.33880(15) 0.0424(3) Uani 1 1 d .
H6 H -0.0078 0.4086 0.3397 0.051 Uiso 1 1 calc R
C7 C 0.16681(16) 0.40559(17) 0.24257(15) 0.0465(3) Uani 1 1 d .
H7 H 0.1283 0.4389 0.1772 0.056 Uiso 1 1 calc R
C8 C 0.30307(16) 0.37493(16) 0.24148(14) 0.0413(3) Uani 1 1 d .
H8 H 0.3576 0.3872 0.1748 0.050 Uiso 1 1 calc R
C8A C 0.36218(14) 0.32626(13) 0.33656(12) 0.0318(3) Uani 1 1 d .
O9 O 0.52935(10) 0.24201(10) 0.19844(9) 0.0371(2) Uani 1 1 d .
C10 C 0.64257(14) 0.33024(14) 0.16332(13) 0.0322(3) Uani 1 1 d .
O11 O 0.73560(12) 0.44978(11) 0.24317(10) 0.0480(3) Uani 1 1 d .
C12 C 0.63635(15) 0.25534(16) 0.01417(13) 0.0388(3) Uani 1 1 d .
H12 H 0.5246 0.2056 -0.0383 0.047 Uiso 1 1 calc R
C13 C 0.70910(18) 0.13311(17) -0.00583(15) 0.0479(3) Uani 1 1 d .
H13X H 0.8189 0.1799 0.0450 0.072 Uiso 1 1 calc R
H13Y H 0.7018 0.0812 -0.1032 0.072 Uiso 1 1 calc R
H13Z H 0.6533 0.0596 0.0279 0.072 Uiso 1 1 calc R
C14 C 0.7173(2) 0.3720(2) -0.03772(17) 0.0567(4) Uani 1 1 d .
H14X H 0.6705 0.4508 -0.0196 0.085 Uiso 1 1 calc R
H14Y H 0.7053 0.3224 -0.1363 0.085 Uiso 1 1 calc R
H14Z H 0.8284 0.4181 0.0093 0.085 Uiso 1 1 calc R
O15 O 0.40285(10) 0.06083(9) 0.36882(9) 0.0369(2) Uani 1 1 d .
C16 C 0.68989(17) 0.16838(18) 0.40557(17) 0.0474(3) Uani 1 1 d .
H16X H 0.6967 0.1054 0.4565 0.071 Uiso 1 1 calc R
H16Y H 0.7759 0.2661 0.4505 0.071 Uiso 1 1 calc R
H16Z H 0.6966 0.1168 0.3120 0.071 Uiso 1 1 calc R
O17 O 0.21451(10) 0.17570(10) 0.57512(8) 0.0336(2) Uani 1 1 d .
C18 C 0.22962(15) 0.18946(15) 0.70613(13) 0.0351(3) Uani 1 1 d .
O19 O 0.34962(12) 0.25909(14) 0.79166(10) 0.0540(3) Uani 1 1 d .
C20 C 0.07528(17) 0.10863(16) 0.72492(13) 0.0415(3) Uani 1 1 d .
H20 H 0.0252 0.0094 0.6442 0.050 Uiso 1 1 calc R
C21 C -0.02841(19) 0.2009(2) 0.7267(2) 0.0683(5) Uani 1 1 d .
H21X H 0.0166 0.2975 0.8068 0.102 Uiso 1 1 calc R
H21Y H -0.1321 0.1449 0.7309 0.102 Uiso 1 1 calc R
H21Z H -0.0371 0.2201 0.6434 0.102 Uiso 1 1 calc R
C22 C 0.0928(2) 0.0765(3) 0.8515(2) 0.0767(6) Uani 1 1 d .
H22X H 0.1616 0.0175 0.8478 0.115 Uiso 1 1 calc R
H22Y H -0.0096 0.0188 0.8566 0.115 Uiso 1 1 calc R
H22Z H 0.1380 0.1724 0.9325 0.115 Uiso 1 1 calc R

loop_
_atom_site_aniso_label
_atom_site_aniso_U_11
_atom_site_aniso_U_22
_atom_site_aniso_U_33
_atom_site_aniso_U_23
_atom_site_aniso_U_13
_atom_site_aniso_U_12
C1 0.0306(6) 0.0318(6) 0.0299(6) 0.0123(5) 0.0107(5) 0.0067(5)
C2 0.0310(6) 0.0327(6) 0.0360(6) 0.0134(5) 0.0108(5) 0.0101(5)
C3 0.0326(6) 0.0342(6) 0.0324(6) 0.0153(5) 0.0083(5) 0.0112(5)
C4 0.0277(6) 0.0319(6) 0.0281(6) 0.0123(5) 0.0076(4) 0.0069(5)
C4A 0.0282(6) 0.0288(6) 0.0295(6) 0.0111(5) 0.0060(4) 0.0064(5)
C5 0.0303(6) 0.0385(7) 0.0380(7) 0.0163(5) 0.0104(5) 0.0104(5)
C6 0.0316(6) 0.0481(8) 0.0514(8) 0.0246(7) 0.0080(6) 0.0149(6)
C7 0.0407(7) 0.0569(9) 0.0511(8) 0.0347(7) 0.0073(6) 0.0157(6)
C8 0.0389(7) 0.0497(8) 0.0420(7) 0.0278(6) 0.0126(6) 0.0124(6)
C8A 0.0294(6) 0.0302(6) 0.0327(6) 0.0133(5) 0.0069(5) 0.0057(5)
O9 0.0366(5) 0.0369(5) 0.0322(5) 0.0124(4) 0.0141(4) 0.0042(4)
C10 0.0279(6) 0.0372(6) 0.0384(6) 0.0207(5) 0.0126(5) 0.0129(5)
O11 0.0444(6) 0.0429(6) 0.0457(6) 0.0147(5) 0.0181(4) 0.0004(4)
C12 0.0329(6) 0.0502(8) 0.0334(6) 0.0206(6) 0.0088(5) 0.0098(6)
C13 0.0532(9) 0.0455(8) 0.0397(7) 0.0110(6) 0.0183(6) 0.0145(7)
C14 0.0638(10) 0.0693(11) 0.0531(9) 0.0404(8) 0.0270(8) 0.0215(8)
O15 0.0392(5) 0.0304(4) 0.0383(5) 0.0121(4) 0.0139(4) 0.0087(4)
C16 0.0417(8) 0.0557(9) 0.0601(9) 0.0316(7) 0.0224(7) 0.0249(7)
O17 0.0330(4) 0.0375(5) 0.0276(4) 0.0139(4) 0.0098(3) 0.0066(4)
C18 0.0402(7) 0.0417(7) 0.0303(6) 0.0175(5) 0.0120(5) 0.0190(6)
O19 0.0421(6) 0.0816(8) 0.0379(5) 0.0294(5) 0.0046(4) 0.0168(5)
C20 0.0492(8) 0.0398(7) 0.0344(7) 0.0165(6) 0.0174(6) 0.0090(6)
C21 0.0353(8) 0.0968(14) 0.1007(15) 0.0672(12) 0.0275(9) 0.0244(9)
C22 0.0851(14) 0.1222(18) 0.0797(13) 0.0771(13) 0.0526(11) 0.0587(13)

loop_
_atom_type_symbol
_atom_type_description
_atom_type_scat_dispersion_real
_atom_type_scat_dispersion_imag
_atom_type_scat_source
C C 0.0033 0.0016 'International Tables Vol C Tables 4.2.6.8 and 6.1.1.4'
H H 0.0000 0.0000 'International Tables Vol C Tables 4.2.6.8 and 6.1.1.4'
O O 0.0106 0.0060 'International Tables Vol C Tables 4.2.6.8 and 6.1.1.4'

loop_
_geom_angle_atom_site_label_1
_geom_angle_atom_site_label_2
_geom_angle_atom_site_label_3
_geom_angle
O9 C1 C2 108.58(10)
O9 C1 C8A 108.51(10)
C2 C1 C8A 114.99(10)
O15 C2 C3 59.58(7)
O15 C2 C16 115.11(11)
C3 C2 C16 120.43(11)
O15 C2 C1 115.73(10)
C3 C2 C1 117.89(10)
C16 C2 C1 115.83(11)
O15 C3 C2 59.53(7)
O15 C3 C4 116.38(10)
C2 C3 C4 120.82(10)
O17 C4 C3 109.67(9)
O17 C4 C4A 107.25(9)
C3 C4 C4A 113.96(10)
C8A C4A C5 119.39(11)
C8A C4A C4 120.67(10)
C5 C4A C4 119.86(10)
C6 C5 C4A 120.92(12)
C5 C6 C7 119.71(12)
C8 C7 C6 119.94(12)
C7 C8 C8A 121.11(12)
C4A C8A C8 118.93(11)
C4A C8A C1 120.75(11)
C8 C8A C1 120.24(11)
C10 O9 C1 117.70(9)
O11 C10 O9 123.21(11)
O11 C10 C12 125.96(11)
O9 C10 C12 110.81(10)
C10 C12 C14 110.66(12)
C10 C12 C13 109.05(11)
C14 C12 C13 111.84(12)
C2 O15 C3 60.89(7)
C18 O17 C4 117.32(9)
O19 C18 O17 123.01(12)
O19 C18 C20 126.85(12)
O17 C18 C20 110.13(11)
C18 C20 C22 112.37(13)
C18 C20 C21 109.01(12)
C22 C20 C21 111.45(13)

loop_
_geom_bond_atom_site_label_1
_geom_bond_atom_site_label_2
_geom_bond_distance
C1 O9 1.4500(14)
C1 C2 1.5051(17)
C1 C8A 1.5078(17)
C2 O15 1.4426(14)
C2 C3 1.4622(17)
C2 C16 1.5011(18)
C3 O15 1.4432(15)
C3 C4 1.4976(16)
C4 O17 1.4492(13)
C4 C4A 1.5075(16)
C4A C8A 1.3941(16)
C4A C5 1.3954(17)
C5 C6 1.3796(18)
C6 C7 1.382(2)
C7 C8 1.379(2)
C8 C8A 1.3944(18)
O9 C10 1.3533(14)
C10 O11 1.1971(15)
C10 C12 1.5052(18)
C12 C14 1.5204(19)
C12 C13 1.525(2)
O17 C18 1.3547(14)
C18 O19 1.1928(16)
C18 C20 1.5051(18)
C20 C22 1.507(2)
C20 C21 1.507(2)
